data_7018713
loop_
_publ_author_name
'Su, Shengqun'
'Wang, Song'
'Song, Xuezhi'
'Song, Shuyan'
'Qin, Chao'
'Zhu, Min'
'Hao, Zhaomin'
'Zhao, Shuna'
'Zhang, Hongjie'

_publ_section_title
;
 Syntheses, structures, photoluminescence, and magnetic properties of
 (3,6)- and 4-connected lanthanide metal-organic frameworks with a
 semirigid tricarboxylate ligand.
;
_journal_issue 16
_journal_name_full 'Dalton transactions (Cambridge, England : 2003)'
_journal_page_first 4772
_journal_page_last 4779
_journal_paper_doi 10.1039/c2dt12346k
_journal_volume 41
_journal_year 2012
_chemical_formula_moiety 'C21 H20.50 N3 O11.25 Sm'
_chemical_formula_sum 'C21 H20.5 N3 O11.25 Sm'
_chemical_formula_weight 645.25
_chemical_melting_point ?
_chemical_name_systematic
;
?
;
_space_group_IT_number 15
_symmetry_cell_setting monoclinic
_symmetry_space_group_name_Hall '-C 2yc'
_symmetry_space_group_name_H-M 'C 1 2/c 1'
_atom_sites_solution_hydrogens geom
_atom_sites_solution_primary direct
_atom_sites_solution_secondary difmap
_audit_creation_method SHELXL-97
_cell_angle_alpha 90.00
_cell_angle_beta 124.2910(10)
_cell_angle_gamma 90.00
_cell_formula_units_Z 8
_cell_length_a 23.6108(10)
_cell_length_b 15.7288(7)
_cell_length_c 16.1612(13)
_cell_measurement_reflns_used 4945
_cell_measurement_temperature 185(2)
_cell_measurement_theta_max 26.11
_cell_measurement_theta_min 1.66
_cell_volume 4958.6(5)
_computing_cell_refinement 'Bruker SMART'
_computing_data_collection 'Bruker SMART'
_computing_data_reduction 'Bruker SAINT'
_computing_molecular_graphics SHELXP-97
_computing_publication_material SHELXTL
_computing_structure_refinement 'SHELXL-97 (Sheldrick, 1997)'
_computing_structure_solution 'SHELXS-97 (Sheldrick, 1990)'
_diffrn_ambient_temperature 185(2)
_diffrn_detector_area_resol_mean 9.00cm
_diffrn_measured_fraction_theta_full 1.000
_diffrn_measured_fraction_theta_max 1.000
_diffrn_measurement_device_type 'CCD area detector'
_diffrn_measurement_method 'phi and omega scans'
_diffrn_radiation_monochromator graphite
_diffrn_radiation_source 'fine-focus sealed tube'
_diffrn_radiation_type MoK\a
_diffrn_radiation_wavelength 0.71073
_diffrn_reflns_av_R_equivalents 0.0374
_diffrn_reflns_av_sigmaI/netI 0.0454
_diffrn_reflns_limit_h_max 18
_diffrn_reflns_limit_h_min -29
_diffrn_reflns_limit_k_max 19
_diffrn_reflns_limit_k_min -19
_diffrn_reflns_limit_l_max 20
_diffrn_reflns_limit_l_min -12
_diffrn_reflns_number 13648
_diffrn_reflns_theta_full 26.11
_diffrn_reflns_theta_max 26.11
_diffrn_reflns_theta_min 1.66
_diffrn_standards_decay_% none
_diffrn_standards_interval_count none
_diffrn_standards_interval_time none
_diffrn_standards_number none
_exptl_absorpt_coefficient_mu 2.433
_exptl_absorpt_correction_T_max 0.7427
_exptl_absorpt_correction_T_min 0.6166
_exptl_absorpt_correction_type empirical
_exptl_absorpt_process_details SADABS
_exptl_crystal_colour 'light yellow'
_exptl_crystal_density_diffrn 1.729
_exptl_crystal_density_method 'not measured'
_exptl_crystal_description rod
_exptl_crystal_F_000 2556
_exptl_crystal_size_max 0.22
_exptl_crystal_size_mid 0.16
_exptl_crystal_size_min 0.13
_refine_diff_density_max 1.737
_refine_diff_density_min -2.085
_refine_diff_density_rms 0.134
_refine_ls_extinction_method none
_refine_ls_goodness_of_fit_ref 1.050
_refine_ls_hydrogen_treatment constr
_refine_ls_matrix_type full
_refine_ls_number_parameters 298
_refine_ls_number_reflns 4945
_refine_ls_number_restraints 0
_refine_ls_restrained_S_all 1.050
_refine_ls_R_factor_all 0.0467
_refine_ls_R_factor_gt 0.0382
_refine_ls_shift/su_max 0.001
_refine_ls_shift/su_mean 0.000
_refine_ls_structure_factor_coef Fsqd
_refine_ls_weighting_details 'calc w=1/[\s^2^(Fo^2^)+(0.0353P)^2^+33.5386P] where P=(Fo^2^+2Fc^2^)/3'
_refine_ls_weighting_scheme calc
_refine_ls_wR_factor_gt 0.0869
_refine_ls_wR_factor_ref 0.0911
_reflns_number_gt 4140
_reflns_number_total 4945
_reflns_threshold_expression >2sigma(I)
_cod_data_source_file c2dt12346k.txt
_cod_data_source_block 5
_cod_depositor_comments
;
The following automatic conversions were performed:

'_chemical_melting_point' value 'not measured' was changed to '?' -
the value is undefined or not given.

'_symmetry_cell_setting' value
'Monoclinic' changed to 'monoclinic' according to
/home/saulius/struct/CIF-dictionaries/cif_core.dic dictionary named
'cif_core.dic' version 2.4.1 from 2010-06-29.

Automatic conversion script
Id: cif_fix_values 1715 2011-07-08 13:25:40Z adriana 
;
_cod_original_sg_symbol_H-M C2/c
_cod_original_formula_sum 'C21 H20.50 N3 O11.25 Sm'
_cod_database_code 7018713

loop_
_symmetry_equiv_pos_as_xyz
'x, y, z'
'-x, y, -z+1/2'
'x+1/2, y+1/2, z'
'-x+1/2, y+1/2, -z+1/2'
'-x, -y, -z'
'x, -y, z-1/2'
'-x+1/2, -y+1/2, -z'
'x+1/2, -y+1/2, z-1/2'

loop_
_atom_site_label
_atom_site_type_symbol
_atom_site_fract_x
_atom_site_fract_y
_atom_site_fract_z
_atom_site_U_iso_or_equiv
_atom_site_adp_type
_atom_site_occupancy
_atom_site_symmetry_multiplicity
_atom_site_calc_flag
_atom_site_refinement_flags
_atom_site_disorder_assembly
_atom_site_disorder_group
Sm1 Sm 0.310456(11) 0.671860(14) 0.621692(17) 0.01526(9) Uani 1 1 d . . .
C1 C 0.0983(2) 0.7234(3) 0.5303(4) 0.0201(10) Uani 1 1 d . . .
C2 C 0.0844(2) 0.6884(3) 0.5964(4) 0.0238(11) Uani 1 1 d . . .
H2A H 0.1201 0.6626 0.6569 0.029 Uiso 1 1 calc R . .
C3 C 0.0187(2) 0.6912(3) 0.5735(4) 0.0221(11) Uani 1 1 d . . .
C4 C -0.0343(2) 0.7277(3) 0.4857(4) 0.0203(10) Uani 1 1 d . . .
H4A H -0.0792 0.7297 0.4713 0.024 Uiso 1 1 calc R . .
C5 C -0.0210(2) 0.7616(3) 0.4182(3) 0.0194(10) Uani 1 1 d . . .
C6 C 0.0449(2) 0.7581(3) 0.4395(4) 0.0211(10) Uani 1 1 d . . .
H6A H 0.0535 0.7792 0.3926 0.025 Uiso 1 1 calc R . .
C7 C 0.0456(2) 0.5952(3) 0.7018(4) 0.0254(11) Uani 1 1 d . . .
C8 C 0.0999(3) 0.6102(3) 0.8001(4) 0.0237(11) Uani 1 1 d . . .
C9 C 0.1409(3) 0.5446(3) 0.8604(4) 0.0253(11) Uani 1 1 d . . .
H9A H 0.1775 0.5558 0.9278 0.030 Uiso 1 1 calc R . .
C10 C 0.1293(2) 0.4627(3) 0.8239(4) 0.0236(11) Uani 1 1 d . . .
C11 C 0.0739(3) 0.4468(3) 0.7267(4) 0.0292(12) Uani 1 1 d . . .
H11A H 0.0646 0.3904 0.7015 0.035 Uiso 1 1 calc R . .
C12 C 0.0320(3) 0.5127(4) 0.6662(4) 0.0306(12) Uani 1 1 d . . .
H12A H -0.0061 0.5011 0.6000 0.037 Uiso 1 1 calc R . .
C13 C 0.1705(2) 0.7223(3) 0.5590(4) 0.0208(10) Uani 1 1 d . . .
C14 C 0.1771(2) 0.3909(3) 0.8877(4) 0.0220(11) Uani 1 1 d . . .
C15 C -0.0792(2) 0.7977(3) 0.3210(4) 0.0201(10) Uani 1 1 d . . .
C19 C 0.4258(3) 0.5434(4) 0.6116(5) 0.0497(7) Uani 1 1 d . A .
H19A H 0.4634 0.5785 0.6579 0.060 Uiso 1 1 calc R . .
C20 C 0.3836(3) 0.4124(4) 0.5186(5) 0.0497(7) Uani 1 1 d . . .
H20A H 0.3394 0.4393 0.4946 0.075 Uiso 1 1 calc R . .
H20B H 0.3879 0.3596 0.5540 0.075 Uiso 1 1 calc R . .
H20C H 0.3862 0.3996 0.4615 0.075 Uiso 1 1 calc R . .
C21 C 0.5093(3) 0.4434(4) 0.6296(5) 0.0497(7) Uani 1 1 d . . .
H21A H 0.5409 0.4888 0.6720 0.075 Uiso 1 1 calc R . .
H21B H 0.5153 0.4309 0.5756 0.075 Uiso 1 1 calc R . .
H21C H 0.5191 0.3922 0.6702 0.075 Uiso 1 1 calc R . .
N1 N 0.1161(3) 0.6959(3) 0.8433(4) 0.0366(12) Uani 1 1 d . . .
N2 N 0.2695(3) 0.4176(3) 0.7162(4) 0.0489(8) Uani 1 1 d . . .
N3 N 0.4393(3) 0.4703(3) 0.5871(4) 0.0497(7) Uani 1 1 d . . .
O1 O 0.18694(16) 0.7615(2) 0.5078(3) 0.0219(7) Uani 1 1 d . . .
O2 O 0.21358(17) 0.6816(2) 0.6364(3) 0.0281(8) Uani 1 1 d . . .
O3 O 0.0937(3) 0.7572(3) 0.7876(4) 0.0675(16) Uani 1 1 d . . .
O4 O 0.1524(2) 0.7022(3) 0.9344(4) 0.0562(13) Uani 1 1 d . . .
O5 O 0.22096(16) 0.4077(2) 0.9789(2) 0.0245(8) Uani 1 1 d . . .
O6 O 0.16829(19) 0.3221(2) 0.8442(3) 0.0295(9) Uani 1 1 d . . .
O7 O -0.13785(16) 0.8005(2) 0.3046(3) 0.0238(8) Uani 1 1 d . . .
O8 O -0.06765(16) 0.8227(2) 0.2575(2) 0.0250(8) Uani 1 1 d . . .
O9 O 0.00225(18) 0.6584(2) 0.6369(3) 0.0334(9) Uani 1 1 d . . .
O10 O 0.3121(2) 0.5379(3) 0.6972(3) 0.0489(8) Uani 1 1 d . . .
O11 O 0.3675(2) 0.5695(3) 0.5785(4) 0.0497(7) Uani 1 1 d . . .
C16 C 0.2868(7) 0.4663(9) 0.6697(12) 0.0489(8) Uani 0.50 1 d P A 1
H16A H 0.2794 0.4452 0.6093 0.059 Uiso 0.50 1 calc PR A 1
C16' C 0.2642(8) 0.4918(9) 0.6702(12) 0.0489(8) Uani 0.50 1 d P A 2
H16B H 0.2205 0.5083 0.6139 0.059 Uiso 0.50 1 calc PR A 2
C17 C 0.3231(6) 0.4048(7) 0.8180(8) 0.0489(8) Uani 0.60 1 d P A 1
H17A H 0.3381 0.4598 0.8524 0.073 Uiso 0.60 1 calc PR A 1
H17B H 0.3617 0.3767 0.8223 0.073 Uiso 0.60 1 calc PR A 1
H17C H 0.3066 0.3690 0.8500 0.073 Uiso 0.60 1 calc PR A 1
C17' C 0.2936(9) 0.4337(11) 0.8217(13) 0.0489(8) Uani 0.40 1 d P A 2
H17D H 0.3001 0.4949 0.8351 0.073 Uiso 0.40 1 calc PR A 2
H17E H 0.3372 0.4042 0.8666 0.073 Uiso 0.40 1 calc PR A 2
H17F H 0.2594 0.4126 0.8330 0.073 Uiso 0.40 1 calc PR A 2
C18 C 0.1972(12) 0.3794(15) 0.6670(19) 0.0489(8) Uani 0.30 1 d P A 1
H18A H 0.1662 0.4226 0.6639 0.073 Uiso 0.30 1 calc PR A 1
H18B H 0.1992 0.3309 0.7066 0.073 Uiso 0.30 1 calc PR A 1
H18C H 0.1802 0.3604 0.5990 0.073 Uiso 0.30 1 calc PR A 1
C18' C 0.2541(10) 0.3216(10) 0.6774(13) 0.0489(8) Uani 0.40 1 d P A 2
H18D H 0.2956 0.2961 0.6884 0.073 Uiso 0.40 1 calc PR A 2
H18E H 0.2174 0.3206 0.6058 0.073 Uiso 0.40 1 calc PR A 2
H18F H 0.2396 0.2892 0.7144 0.073 Uiso 0.40 1 calc PR A 2
C18" C 0.2215(13) 0.3485(15) 0.6836(19) 0.0489(8) Uani 0.30 1 d P A 3
H18G H 0.1817 0.3669 0.6831 0.073 Uiso 0.30 1 calc PR A 3
H18H H 0.2436 0.3004 0.7295 0.073 Uiso 0.30 1 calc PR A 3
H18I H 0.2066 0.3312 0.6159 0.073 Uiso 0.30 1 calc PR A 3
O1W O 0.2529(10) 0.1594(16) 0.6599(17) 0.076(7) Uani 0.25 1 d P . .

loop_
_atom_site_aniso_label
_atom_site_aniso_U_11
_atom_site_aniso_U_22
_atom_site_aniso_U_33
_atom_site_aniso_U_23
_atom_site_aniso_U_13
_atom_site_aniso_U_12
Sm1 0.01138(13) 0.01608(13) 0.01293(13) -0.00061(10) 0.00359(10) -0.00129(9)
C1 0.015(2) 0.025(3) 0.018(2) 0.002(2) 0.008(2) 0.0024(19)
C2 0.017(2) 0.029(3) 0.021(3) 0.006(2) 0.008(2) 0.008(2)
C3 0.021(2) 0.022(3) 0.024(3) 0.009(2) 0.013(2) 0.006(2)
C4 0.017(2) 0.019(2) 0.023(3) 0.003(2) 0.010(2) 0.0023(19)
C5 0.019(2) 0.021(2) 0.013(2) 0.0030(19) 0.0052(19) 0.0000(19)
C6 0.018(2) 0.025(3) 0.017(2) 0.001(2) 0.008(2) 0.000(2)
C7 0.020(2) 0.035(3) 0.024(3) 0.016(2) 0.014(2) 0.009(2)
C8 0.028(3) 0.019(2) 0.030(3) 0.005(2) 0.019(2) 0.004(2)
C9 0.023(3) 0.024(3) 0.023(3) 0.004(2) 0.010(2) 0.003(2)
C10 0.023(3) 0.024(3) 0.021(3) 0.004(2) 0.011(2) 0.005(2)
C11 0.031(3) 0.023(3) 0.023(3) 0.003(2) 0.009(2) 0.002(2)
C12 0.023(3) 0.036(3) 0.021(3) 0.003(2) 0.005(2) 0.002(2)
C13 0.017(2) 0.026(3) 0.017(3) -0.001(2) 0.008(2) 0.001(2)
C14 0.020(2) 0.020(2) 0.022(3) 0.007(2) 0.010(2) 0.006(2)
C15 0.014(2) 0.021(2) 0.017(2) -0.004(2) 0.0033(19) 0.0003(19)
C19 0.0462(15) 0.0424(15) 0.0560(17) -0.0055(13) 0.0261(13) 0.0110(12)
C20 0.0462(15) 0.0424(15) 0.0560(17) -0.0055(13) 0.0261(13) 0.0110(12)
C21 0.0462(15) 0.0424(15) 0.0560(17) -0.0055(13) 0.0261(13) 0.0110(12)
N1 0.044(3) 0.026(2) 0.045(3) 0.006(2) 0.028(3) 0.007(2)
N2 0.053(2) 0.0382(17) 0.0454(17) 0.0070(14) 0.0216(15) -0.0121(14)
N3 0.0462(15) 0.0424(15) 0.0560(17) -0.0055(13) 0.0261(13) 0.0110(12)
O1 0.0189(17) 0.0250(18) 0.0239(19) -0.0001(15) 0.0133(15) -0.0010(14)
O2 0.0135(16) 0.046(2) 0.0219(19) 0.0087(17) 0.0081(15) 0.0040(15)
O3 0.112(5) 0.028(2) 0.062(4) 0.019(2) 0.049(3) 0.019(3)
O4 0.058(3) 0.035(2) 0.045(3) -0.004(2) 0.011(2) 0.003(2)
O5 0.0207(17) 0.0215(18) 0.0171(18) 0.0007(14) 0.0020(15) 0.0013(14)
O6 0.036(2) 0.0190(19) 0.0209(19) 0.0007(15) 0.0085(16) 0.0060(16)
O7 0.0153(17) 0.0328(19) 0.0191(19) 0.0017(15) 0.0071(14) 0.0035(14)
O8 0.0148(16) 0.038(2) 0.0161(18) 0.0074(16) 0.0051(14) 0.0012(15)
O9 0.0272(19) 0.044(2) 0.036(2) 0.0251(18) 0.0216(18) 0.0184(17)
O10 0.053(2) 0.0382(17) 0.0454(17) 0.0070(14) 0.0216(15) -0.0121(14)
O11 0.0462(15) 0.0424(15) 0.0560(17) -0.0055(13) 0.0261(13) 0.0110(12)
C16 0.053(2) 0.0382(17) 0.0454(17) 0.0070(14) 0.0216(15) -0.0121(14)
C16' 0.053(2) 0.0382(17) 0.0454(17) 0.0070(14) 0.0216(15) -0.0121(14)
C17 0.053(2) 0.0382(17) 0.0454(17) 0.0070(14) 0.0216(15) -0.0121(14)
C17' 0.053(2) 0.0382(17) 0.0454(17) 0.0070(14) 0.0216(15) -0.0121(14)
C18 0.053(2) 0.0382(17) 0.0454(17) 0.0070(14) 0.0216(15) -0.0121(14)
C18' 0.053(2) 0.0382(17) 0.0454(17) 0.0070(14) 0.0216(15) -0.0121(14)
C18" 0.053(2) 0.0382(17) 0.0454(17) 0.0070(14) 0.0216(15) -0.0121(14)
O1W 0.046(12) 0.12(2) 0.067(15) -0.036(14) 0.032(11) 0.005(12)

loop_
_atom_type_symbol
_atom_type_description
_atom_type_scat_dispersion_real
_atom_type_scat_dispersion_imag
_atom_type_scat_source
C C 0.0033 0.0016 'International Tables Vol C Tables 4.2.6.8 and 6.1.1.4'
H H 0.0000 0.0000 'International Tables Vol C Tables 4.2.6.8 and 6.1.1.4'
N N 0.0061 0.0033 'International Tables Vol C Tables 4.2.6.8 and 6.1.1.4'
O O 0.0106 0.0060 'International Tables Vol C Tables 4.2.6.8 and 6.1.1.4'
Sm Sm -0.1638 3.4418 'International Tables Vol C Tables 4.2.6.8 and 6.1.1.4'

loop_
_geom_angle_atom_site_label_1
_geom_angle_atom_site_label_2
_geom_angle_atom_site_label_3
_geom_angle
_geom_angle_site_symmetry_1
_geom_angle_site_symmetry_3
O1 Sm1 O6 70.33(12) 7_566 4_556
O1 Sm1 O5 80.19(12) 7_566 6_565
O6 Sm1 O5 132.91(12) 4_556 6_565
O1 Sm1 O10 145.78(14) 7_566 .
O6 Sm1 O10 142.54(14) 4_556 .
O5 Sm1 O10 77.81(13) 6_565 .
O1 Sm1 O2 123.45(11) 7_566 .
O6 Sm1 O2 90.12(13) 4_556 .
O5 Sm1 O2 76.24(12) 6_565 .
O10 Sm1 O2 75.84(14) . .
O1 Sm1 O11 75.30(14) 7_566 .
O6 Sm1 O11 129.32(15) 4_556 .
O5 Sm1 O11 73.30(14) 6_565 .
O10 Sm1 O11 73.46(16) . .
O2 Sm1 O11 140.38(14) . .
O1 Sm1 O8 100.02(12) 7_566 8_566
O6 Sm1 O8 76.89(12) 4_556 8_566
O5 Sm1 O8 145.75(11) 6_565 8_566
O10 Sm1 O8 84.33(13) . 8_566
O2 Sm1 O8 127.25(12) . 8_566
O11 Sm1 O8 73.69(13) . 8_566
O1 Sm1 O7 136.25(11) 7_566 8_566
O6 Sm1 O7 70.27(12) 4_556 8_566
O5 Sm1 O7 142.48(12) 6_565 8_566
O10 Sm1 O7 72.53(14) . 8_566
O2 Sm1 O7 74.65(11) . 8_566
O11 Sm1 O7 117.94(13) . 8_566
O8 Sm1 O7 52.74(11) 8_566 8_566
O1 Sm1 O1 74.48(11) 7_566 .
O6 Sm1 O1 70.28(11) 4_556 .
O5 Sm1 O1 66.85(11) 6_565 .
O10 Sm1 O1 118.99(13) . .
O2 Sm1 O1 49.02(11) . .
O11 Sm1 O1 133.09(13) . .
O8 Sm1 O1 146.67(11) 8_566 .
O7 Sm1 O1 108.73(10) 8_566 .
O1 Sm1 C15 117.82(13) 7_566 8_566
O6 Sm1 C15 68.48(13) 4_556 8_566
O5 Sm1 C15 157.84(13) 6_565 8_566
O10 Sm1 C15 80.21(14) . 8_566
O2 Sm1 C15 101.08(13) . 8_566
O11 Sm1 C15 97.77(15) . 8_566
O8 Sm1 C15 26.63(13) 8_566 8_566
O7 Sm1 C15 26.46(12) 8_566 8_566
O1 Sm1 C15 128.02(12) . 8_566
O1 Sm1 C13 99.08(12) 7_566 .
O6 Sm1 C13 82.19(13) 4_556 .
O5 Sm1 C13 66.85(13) 6_565 .
O10 Sm1 C13 95.97(15) . .
O2 Sm1 C13 24.43(12) . .
O11 Sm1 C13 140.11(14) . .
O8 Sm1 C13 144.85(12) 8_566 .
O7 Sm1 C13 93.70(12) 8_566 .
O1 Sm1 C13 24.93(12) . .
C15 Sm1 C13 118.64(14) 8_566 .
C2 C1 C6 119.7(4) . .
C2 C1 C13 118.5(4) . .
C6 C1 C13 121.9(4) . .
C3 C2 C1 119.8(4) . .
C2 C3 C4 121.4(5) . .
C2 C3 O9 122.2(4) . .
C4 C3 O9 116.5(4) . .
C3 C4 C5 119.2(4) . .
C6 C5 C4 120.1(4) . .
C6 C5 C15 120.8(4) . .
C4 C5 C15 119.0(4) . .
C5 C6 C1 119.8(5) . .
C12 C7 O9 117.3(5) . .
C12 C7 C8 118.9(5) . .
O9 C7 C8 123.7(5) . .
C9 C8 C7 120.8(5) . .
C9 C8 N1 117.5(5) . .
C7 C8 N1 121.7(5) . .
C8 C9 C10 120.5(5) . .
C9 C10 C11 119.0(5) . .
C9 C10 C14 120.9(4) . .
C11 C10 C14 120.1(5) . .
C12 C11 C10 120.5(5) . .
C7 C12 C11 120.2(5) . .
O1 C13 O2 122.0(4) . .
O1 C13 C1 120.8(4) . .
O2 C13 C1 117.2(4) . .
O1 C13 Sm1 70.0(3) . .
O2 C13 Sm1 53.3(2) . .
C1 C13 Sm1 165.0(3) . .
O6 C14 O5 127.4(4) . .
O6 C14 C10 116.1(4) . .
O5 C14 C10 116.4(4) . .
O7 C15 O8 122.4(4) . .
O7 C15 C5 119.1(5) . .
O8 C15 C5 118.6(4) . .
O7 C15 Sm1 63.5(2) . 8_465
O8 C15 Sm1 60.2(2) . 8_465
C5 C15 Sm1 166.9(3) . 8_465
O11 C19 N3 124.3(7) . .
O3 N1 O4 122.9(5) . .
O3 N1 C8 119.2(5) . .
O4 N1 C8 117.8(5) . .
C16 N2 C16' 29.3(8) . .
C16 N2 C17 113.1(9) . .
C16' N2 C17 120.5(9) . .
C16 N2 C18" 132.6(13) . .
C16' N2 C18" 129.9(13) . .
C17 N2 C18" 108.8(11) . .
C16 N2 C17' 121.7(10) . .
C16' N2 C17' 110.0(10) . .
C17 N2 C17' 34.5(8) . .
C18" N2 C17' 105.3(13) . .
C16 N2 C18 123.5(12) . .
C16' N2 C18 108.7(12) . .
C17 N2 C18 123.3(11) . .
C18" N2 C18 26.1(12) . .
C17' N2 C18 104.9(12) . .
C16 N2 C18' 114.2(11) . .
C16' N2 C18' 132.1(10) . .
C17 N2 C18' 100.3(9) . .
C18" N2 C18' 35.2(11) . .
C17' N2 C18' 117.9(10) . .
C18 N2 C18' 59.1(11) . .
C19 N3 C21 121.2(6) . .
C19 N3 C20 120.3(6) . .
C21 N3 C20 118.4(5) . .
C13 O1 Sm1 165.8(3) . 7_566
C13 O1 Sm1 85.0(3) . .
Sm1 O1 Sm1 105.52(11) 7_566 .
C13 O2 Sm1 102.3(3) . .
C14 O5 Sm1 134.9(3) . 6_566
C14 O6 Sm1 140.9(3) . 4_546
C15 O7 Sm1 90.1(3) . 8_465
C15 O8 Sm1 93.2(3) . 8_465
C3 O9 C7 115.5(4) . .
C16' O10 C16 31.9(9) . .
C16' O10 Sm1 126.7(8) . .
C16 O10 Sm1 138.2(8) . .
C19 O11 Sm1 139.2(4) . .
O10 C16 N2 125.5(14) . .
O10 C16' N2 123.1(13) . .

loop_
_geom_bond_atom_site_label_1
_geom_bond_atom_site_label_2
_geom_bond_distance
_geom_bond_site_symmetry_2
Sm1 O1 2.372(3) 7_566
Sm1 O6 2.414(3) 4_556
Sm1 O5 2.421(3) 6_565
Sm1 O10 2.424(4) .
Sm1 O2 2.434(3) .
Sm1 O11 2.440(4) .
Sm1 O8 2.447(3) 8_566
Sm1 O7 2.520(3) 8_566
Sm1 O1 2.798(3) .
Sm1 C15 2.816(5) 8_566
Sm1 C13 2.967(5) .
C1 C2 1.396(7) .
C1 C6 1.398(6) .
C1 C13 1.494(6) .
C2 C3 1.378(7) .
C3 C4 1.381(7) .
C3 O9 1.384(6) .
C4 C5 1.400(7) .
C5 C6 1.392(7) .
C5 C15 1.499(6) .
C7 C12 1.382(8) .
C7 O9 1.388(6) .
C7 C8 1.389(7) .
C8 C9 1.374(7) .
C8 N1 1.465(7) .
C9 C10 1.379(7) .
C10 C11 1.388(7) .
C10 C14 1.516(6) .
C11 C12 1.385(7) .
C13 O1 1.255(6) .
C13 O2 1.256(6) .
C14 O6 1.242(6) .
C14 O5 1.262(6) .
C15 O7 1.255(6) .
C15 O8 1.264(6) .
C15 Sm1 2.816(5) 8_465
C19 O11 1.232(7) .
C19 N3 1.313(8) .
C20 N3 1.464(8) .
C21 N3 1.451(8) .
N1 O3 1.218(6) .
N1 O4 1.221(7) .
N2 C16 1.289(15) .
N2 C16' 1.351(14) .
N2 C17 1.416(12) .
N2 C18" 1.44(2) .
N2 C17' 1.483(18) .
N2 C18 1.54(2) .
N2 C18' 1.596(17) .
O1 Sm1 2.372(3) 7_566
O5 Sm1 2.421(3) 6_566
O6 Sm1 2.414(3) 4_546
O7 Sm1 2.520(3) 8_465
O8 Sm1 2.447(3) 8_465
O10 C16' 1.200(14) .
O10 C16 1.235(14) .
